data_2023171
loop_
_publ_author_name
'D&#xf6;ring, Cindy'
'Jones, Peter G.'

_publ_section_title
;
 Crystal structures of four gold(I) complexes [Au<i>L</i>
 <sub>2</sub>]<sup>+</sup>[Au<i>X</i> <sub>2</sub>]<sup>-</sup> and a
 by-product
 (<i>L</i>&#xb7;<i>L</i>H<sup>+</sup>)[AuBr<sub>2</sub>]<sup>-</sup>
 (<i>L</i> = substituted pyridine, <i>X</i> = Cl or Br).
;
_journal_coeditor_code YZ2055
_journal_issue 'Pt 7'
_journal_name_full 'Acta crystallographica. Section E, Crystallographic communications'
_journal_page_first 729
_journal_page_last 737
_journal_paper_doi 10.1107/S2056989024005437
_journal_volume 80
_journal_year 2024
_chemical_formula_iupac '(C5 H5 Br N) [Au Br2], C5 H4 Br N'
_chemical_formula_moiety 'C5 H5 Br N +, Au Br2 -, C5 H4 Br N'
_chemical_formula_sum 'C10 H9 Au Br4 N2'
_chemical_formula_weight 673.80
_chemical_name_systematic
;
2-Bromopyridinium dibromidoaurate(I)--2-bromopyridine (1/1)
;
_space_group_crystal_system triclinic
_space_group_IT_number 2
_space_group_name_Hall '-P 1'
_space_group_name_H-M_alt 'P -1'
_atom_sites_solution_hydrogens mixed
_atom_sites_solution_primary direct
_atom_sites_solution_secondary difmap
_audit_creation_method SHELXL-2019/3
_cell_angle_alpha 87.202(4)
_cell_angle_beta 74.635(4)
_cell_angle_gamma 81.406(4)
_cell_formula_units_Z 2
_cell_length_a 7.9931(4)
_cell_length_b 8.4672(3)
_cell_length_c 11.3923(5)
_cell_measurement_reflns_used 14102
_cell_measurement_temperature 100(2)
_cell_measurement_theta_max 30.6010
_cell_measurement_theta_min 2.4330
_cell_volume 735.08(6)
_computing_cell_refinement
;
CrysAlisPro, Version 1.171.36.28 (Rigaku OD, 2014)
;
_computing_data_collection
;
CrysAlisPro, Version 1.171.36.28 (Rigaku OD, 2014)
;
_computing_data_reduction
;
CrysAlisPro, Version 1.171.36.28 (Rigaku OD, 2014)
;
_computing_molecular_graphics
;
Bruker XP, Version 5.1 (Bruker, 1998)
;
_computing_publication_material
;
<i>SHELXL2019/3</i> (Sheldrick, 2015)
;
_computing_structure_refinement
;
<i>SHELXL2019/3</i> (Sheldrick, 2015)
;
_computing_structure_solution
;
SHELXS97 (Sheldrick, 2008)
;
_diffrn_ambient_temperature 100(2)
_diffrn_detector_area_resol_mean 16.1419
_diffrn_measured_fraction_theta_full 0.987
_diffrn_measured_fraction_theta_max 0.936
_diffrn_measurement_device_type 'Oxford Diffrection Xcalibur, Eos'
_diffrn_measurement_method '\w scan'
_diffrn_radiation_monochromator graphite
_diffrn_radiation_type MoK\a
_diffrn_radiation_wavelength 0.71073
_diffrn_reflns_av_R_equivalents 0.0439
_diffrn_reflns_av_unetI/netI 0.0259
_diffrn_reflns_limit_h_max 11
_diffrn_reflns_limit_h_min -11
_diffrn_reflns_limit_k_max 12
_diffrn_reflns_limit_k_min -11
_diffrn_reflns_limit_l_max 16
_diffrn_reflns_limit_l_min -16
_diffrn_reflns_number 42320
_diffrn_reflns_theta_full 30.000
_diffrn_reflns_theta_max 30.907
_diffrn_reflns_theta_min 2.433
_diffrn_source 'Enhance (Mo) X-ray Source'
_exptl_absorpt_coefficient_mu 20.857
_exptl_absorpt_correction_T_max 1.00000
_exptl_absorpt_correction_T_min 0.24142
_exptl_absorpt_correction_type multi-scan
_exptl_absorpt_process_details
;
(CrysAlisPro; Rigaku OD, 2014)
;
_exptl_crystal_colour colourless
_exptl_crystal_density_diffrn 3.044
_exptl_crystal_density_method 'not measured'
_exptl_crystal_description block
_exptl_crystal_F_000 604
_exptl_crystal_size_max 0.15
_exptl_crystal_size_mid 0.10
_exptl_crystal_size_min 0.04
_refine_diff_density_max 1.153
_refine_diff_density_min -1.493
_refine_ls_extinction_method none
_refine_ls_goodness_of_fit_ref 1.072
_refine_ls_hydrogen_treatment mixed
_refine_ls_matrix_type full
_refine_ls_number_parameters 158
_refine_ls_number_reflns 4361
_refine_ls_number_restraints 0
_refine_ls_restrained_S_all 1.072
_refine_ls_R_factor_all 0.0285
_refine_ls_R_factor_gt 0.0228
_refine_ls_shift/su_max 0.001
_refine_ls_shift/su_mean 0.000
_refine_ls_structure_factor_coef Fsqd
_refine_ls_weighting_details 'w=1/[\s^2^(Fo^2^)+(0.0232P)^2^+0.2423P] where P=(Fo^2^+2Fc^2^)/3'
_refine_ls_weighting_scheme calc
_refine_ls_wR_factor_gt 0.0460
_refine_ls_wR_factor_ref 0.0480
_reflns_number_gt 3917
_reflns_number_total 4361
_reflns_threshold_expression 'I > 2\s(I)'
_cod_data_source_file yz2055.cif
_cod_data_source_block 5
_cod_depositor_comments 'Adding full bibliography for 2023167--2023171.cif.'
_cod_original_cell_volume 735.09(6)
_cod_database_code 2023171
_shelx_space_group_comment
;
The symmetry employed for this shelxl refinement is uniquely defined
by the following loop, which should always be used as a source of
symmetry information in preference to the above space-group names.
They are only intended as comments.
;
_shelx_estimated_absorpt_t_min 0.146
_shelx_estimated_absorpt_t_max 0.489

loop_
_space_group_symop_operation_xyz
'x, y, z'
'-x, -y, -z'

loop_
_atom_site_type_symbol
_atom_site_label
_atom_site_fract_x
_atom_site_fract_y
_atom_site_fract_z
_atom_site_U_iso_or_equiv
_atom_site_adp_type
_atom_site_calc_flag
_atom_site_occupancy
_atom_site_disorder_assembly
_atom_site_disorder_group
Au Au1 0.40613(2) 0.19800(2) 0.14237(2) 0.01475(4) Uani d 1 . .
Br Br1 0.70783(4) 0.20253(4) 0.04441(3) 0.01937(7) Uani d 1 . .
Br Br2 0.10288(4) 0.19977(4) 0.24127(3) 0.01916(7) Uani d 1 . .
Br Br3 0.87521(4) 0.80705(4) 0.45816(3) 0.01607(7) Uani d 1 . .
Br Br4 0.61910(4) 0.20705(4) 0.37952(3) 0.01548(7) Uani d 1 . .
N N11 0.7993(3) 0.5993(3) 0.3080(2) 0.0148(5) Uani d 1 . .
H H11 0.777(5) 0.537(5) 0.372(4) 0.023(10) Uiso d 1 . .
C C12 0.8486(4) 0.7439(4) 0.3104(3) 0.0136(6) Uani d 1 . .
C C13 0.8796(4) 0.8381(4) 0.2066(3) 0.0166(6) Uani d 1 . .
H H13 0.915444 0.939910 0.207838 0.020 Uiso calc 1 . .
C C14 0.8574(4) 0.7810(4) 0.1010(3) 0.0169(6) Uani d 1 . .
H H14 0.874796 0.845044 0.029191 0.020 Uiso calc 1 . .
C C15 0.8098(4) 0.6307(4) 0.0997(3) 0.0185(7) Uani d 1 . .
H H15 0.797788 0.589640 0.026693 0.022 Uiso calc 1 . .
C C16 0.7804(4) 0.5419(4) 0.2048(3) 0.0192(7) Uani d 1 . .
H H16 0.746428 0.439010 0.205056 0.023 Uiso calc 1 . .
N N21 0.7050(3) 0.4137(3) 0.5260(2) 0.0139(5) Uani d 1 . .
C C22 0.6507(4) 0.2726(4) 0.5288(3) 0.0133(6) Uani d 1 . .
C C23 0.6153(4) 0.1734(4) 0.6295(3) 0.0163(6) Uani d 1 . .
H H23 0.578118 0.072941 0.624963 0.020 Uiso calc 1 . .
C C24 0.6360(4) 0.2260(4) 0.7371(3) 0.0177(6) Uani d 1 . .
H H24 0.613599 0.161686 0.808677 0.021 Uiso calc 1 . .
C C25 0.6900(4) 0.3744(4) 0.7390(3) 0.0183(6) Uani d 1 . .
H H25 0.702604 0.414288 0.812244 0.022 Uiso calc 1 . .
C C26 0.7251(4) 0.4629(4) 0.6319(3) 0.0169(6) Uani d 1 . .
H H26 0.765117 0.562785 0.633051 0.020 Uiso calc 1 . .

loop_
_atom_site_aniso_label
_atom_site_aniso_U_11
_atom_site_aniso_U_22
_atom_site_aniso_U_33
_atom_site_aniso_U_12
_atom_site_aniso_U_13
_atom_site_aniso_U_23
Au1 0.01907(6) 0.01413(7) 0.01280(6) -0.00329(4) -0.00677(4) 0.00052(4)
Br1 0.02015(15) 0.02330(17) 0.01494(15) -0.00386(12) -0.00459(12) -0.00038(12)
Br2 0.01936(15) 0.02198(17) 0.01792(16) -0.00588(12) -0.00596(12) -0.00229(12)
Br3 0.01851(14) 0.01701(16) 0.01330(14) -0.00387(11) -0.00431(11) -0.00125(11)
Br4 0.01940(14) 0.01518(15) 0.01382(15) -0.00519(11) -0.00620(11) -0.00023(11)
N11 0.0184(12) 0.0133(13) 0.0127(13) -0.0013(10) -0.0049(10) 0.0030(10)
C12 0.0130(13) 0.0140(15) 0.0132(14) -0.0003(11) -0.0035(11) -0.0005(11)
C13 0.0175(14) 0.0155(16) 0.0162(15) -0.0063(12) -0.0014(12) -0.0001(12)
C14 0.0177(14) 0.0179(16) 0.0150(15) -0.0039(12) -0.0043(12) 0.0063(12)
C15 0.0237(16) 0.0185(16) 0.0131(15) -0.0015(13) -0.0050(12) -0.0020(12)
C16 0.0261(16) 0.0146(16) 0.0186(16) -0.0032(13) -0.0091(13) 0.0007(12)
N21 0.0193(12) 0.0103(12) 0.0121(12) -0.0014(10) -0.0047(10) 0.0011(9)
C22 0.0135(13) 0.0134(15) 0.0130(14) -0.0003(11) -0.0037(11) -0.0032(11)
C23 0.0183(14) 0.0126(15) 0.0176(16) -0.0038(12) -0.0031(12) -0.0001(12)
C24 0.0224(15) 0.0154(16) 0.0129(15) -0.0023(12) -0.0008(12) 0.0013(12)
C25 0.0241(16) 0.0173(16) 0.0135(15) -0.0004(13) -0.0061(12) -0.0007(12)
C26 0.0239(15) 0.0108(15) 0.0164(16) -0.0007(12) -0.0069(12) -0.0014(12)

loop_
_atom_type_symbol
_atom_type_description
_atom_type_scat_dispersion_real
_atom_type_scat_dispersion_imag
_atom_type_scat_source
C C 0.0033 0.0016 'International Tables Vol C Tables 4.2.6.8 and 6.1.1.4'
H H 0.0000 0.0000 'International Tables Vol C Tables 4.2.6.8 and 6.1.1.4'
Au Au -2.0133 8.8022 'International Tables Vol C Tables 4.2.6.8 and 6.1.1.4'
Br Br -0.2901 2.4595 'International Tables Vol C Tables 4.2.6.8 and 6.1.1.4'
N N 0.0061 0.0033 'International Tables Vol C Tables 4.2.6.8 and 6.1.1.4'

loop_
_geom_angle_atom_site_label_1
_geom_angle_atom_site_label_2
_geom_angle_atom_site_label_3
_geom_angle_site_symmetry_1
_geom_angle_site_symmetry_3
_geom_angle
_geom_angle_publ_flag
Br1 Au1 Br2 . . 178.713(12) y
C12 N11 C16 . . 121.2(3) y
C12 N11 H11 . . 123(3) ?
C16 N11 H11 . . 116(3) ?
N11 C12 C13 . . 120.5(3) ?
N11 C12 Br3 . . 116.9(2) ?
C13 C12 Br3 . . 122.6(2) ?
C12 C13 C14 . . 118.5(3) ?
C12 C13 H13 . . 120.7 ?
C14 C13 H13 . . 120.7 ?
C13 C14 C15 . . 120.1(3) ?
C13 C14 H14 . . 119.9 ?
C15 C14 H14 . . 119.9 ?
C16 C15 C14 . . 119.2(3) ?
C16 C15 H15 . . 120.4 ?
C14 C15 H15 . . 120.4 ?
N11 C16 C15 . . 120.4(3) ?
N11 C16 H16 . . 119.8 ?
C15 C16 H16 . . 119.8 ?
C22 N21 C26 . . 116.2(3) y
N21 C22 C23 . . 125.6(3) ?
N21 C22 Br4 . . 115.6(2) ?
C23 C22 Br4 . . 118.8(2) ?
C22 C23 C24 . . 117.4(3) ?
C22 C23 H23 . . 121.3 ?
C24 C23 H23 . . 121.3 ?
C23 C24 C25 . . 119.1(3) ?
C23 C24 H24 . . 120.5 ?
C25 C24 H24 . . 120.5 ?
C26 C25 C24 . . 118.6(3) ?
C26 C25 H25 . . 120.7 ?
C24 C25 H25 . . 120.7 ?
N21 C26 C25 . . 123.1(3) ?
N21 C26 H26 . . 118.4 ?
C25 C26 H26 . . 118.4 ?

loop_
_geom_bond_atom_site_label_1
_geom_bond_atom_site_label_2
_geom_bond_site_symmetry_2
_geom_bond_distance
_geom_bond_publ_flag
Au1 Br1 . 2.3790(4) y
Au1 Br2 . 2.3851(4) y
Br3 C12 . 1.864(3) ?
Br4 C22 . 1.904(3) ?
N11 C12 . 1.345(4) y
N11 C16 . 1.346(4) y
N11 H11 . 0.87(4) ?
C12 C13 . 1.380(4) ?
C13 C14 . 1.381(5) ?
C13 H13 . 0.9500 ?
C14 C15 . 1.383(5) ?
C14 H14 . 0.9500 ?
C15 C16 . 1.368(5) ?
C15 H15 . 0.9500 ?
C16 H16 . 0.9500 ?
N21 C22 . 1.327(4) y
N21 C26 . 1.352(4) y
C22 C23 . 1.380(4) ?
C23 C24 . 1.382(5) ?
C23 H23 . 0.9500 ?
C24 C25 . 1.392(5) ?
C24 H24 . 0.9500 ?
C25 C26 . 1.385(5) ?
C25 H25 . 0.9500 ?
C26 H26 . 0.9500 ?

loop_
_geom_hbond_atom_site_label_D
_geom_hbond_atom_site_label_H
_geom_hbond_atom_site_label_A
_geom_hbond_site_symmetry_A
_geom_hbond_distance_DH
_geom_hbond_distance_HA
_geom_hbond_distance_DA
_geom_hbond_angle_DHA
_geom_hbond_publ_flag
N11 H11 N21 . 0.87(4) 1.99(4) 2.861(4) 174(4) yes
C16 H16 Br1 . 0.95 2.88 3.675(3) 141.9 yes
C13 H13 Br2 1_665 0.95 2.93 3.853(3) 163.4 yes
C26 H26 Br2 2_666 0.95 2.99 3.843(3) 150.6 yes
C26 H26 Br3 . 0.95 2.87 3.616(3) 136.3 yes
C16 H16 Br4 . 0.95 2.83 3.584(3) 137.4 yes

loop_
_geom_torsion_atom_site_label_1
_geom_torsion_atom_site_label_2
_geom_torsion_atom_site_label_3
_geom_torsion_atom_site_label_4
_geom_torsion_site_symmetry_1
_geom_torsion_site_symmetry_2
_geom_torsion_site_symmetry_3
_geom_torsion_site_symmetry_4
_geom_torsion
_geom_torsion_publ_flag
C16 N11 C12 C13 . . . . 0.6(4) ?
C16 N11 C12 Br3 . . . . -178.5(2) ?
N11 C12 C13 C14 . . . . 0.5(4) ?
Br3 C12 C13 C14 . . . . 179.6(2) ?
C12 C13 C14 C15 . . . . -1.8(5) ?
C13 C14 C15 C16 . . . . 1.9(5) ?
C12 N11 C16 C15 . . . . -0.6(5) ?
C14 C15 C16 N11 . . . . -0.7(5) ?
C26 N21 C22 C23 . . . . -0.6(4) ?
C26 N21 C22 Br4 . . . . 178.9(2) ?
N21 C22 C23 C24 . . . . 0.9(5) ?
Br4 C22 C23 C24 . . . . -178.7(2) ?
C22 C23 C24 C25 . . . . 0.3(4) ?
C23 C24 C25 C26 . . . . -1.5(5) ?
C22 N21 C26 C25 . . . . -0.7(4) ?
C24 C25 C26 N21 . . . . 1.7(5) ?
